data_4117477
loop_
_publ_author_name
'Shikuo Ren'
'Zaozao Qiu'
'Zuowei Xie'

_publ_section_title
;
 Transition-Metal-Promoted or -Catalyzed Exocyclic Alkyne Insertion via
 Zirconacyclopentene with Carborane Auxiliary: Formation of Symmetric or
 Unsymmetric Benzocarboranes
;
_journal_name_full 'Journal of the American Chemical Society'
_journal_page_first 3242
_journal_page_last 3254
_journal_paper_doi 10.1021/ja211485t
_journal_volume 134
_journal_year 2012
_chemical_formula_sum 'C49 H52 B10 Ni P2'
_chemical_formula_weight 869.66
_chemical_name_systematic
; 
 ? 
;
_space_group_IT_number 14
_symmetry_cell_setting monoclinic
_symmetry_space_group_name_Hall '-P 2yn'
_symmetry_space_group_name_H-M 'P 1 21/n 1'
_atom_sites_solution_hydrogens geom
_atom_sites_solution_primary direct
_atom_sites_solution_secondary difmap
_audit_creation_method SHELXL-97
_cell_angle_alpha 90.00
_cell_angle_beta 90.45(3)
_cell_angle_gamma 90.00
_cell_formula_units_Z 4
_cell_length_a 11.068(16)
_cell_length_b 21.30(3)
_cell_length_c 20.99(3)
_cell_measurement_temperature 293(2)
_cell_volume 4948(12)
_computing_cell_refinement 'BRUKER SMART CCD DIFFRACTOMETER'
_computing_data_collection 'BRUKER SMART CCD DIFFRACTOMETER'
_computing_data_reduction 'BRUKER SMART CCD DIFFRACTOMETER'
_computing_molecular_graphics 'SIEMENS SHELXTL'
_computing_publication_material 'SIEMENS SHELXTL'
_computing_structure_refinement 'SHELXL-97 (Sheldrick, 2008)'
_computing_structure_solution 'SHELXS-97 (Sheldrick, 2008)'
_diffrn_ambient_temperature 293(2)
_diffrn_measured_fraction_theta_full 0.980
_diffrn_measured_fraction_theta_max 0.980
_diffrn_measurement_device_type 'BRUKER SMART CCD DIFFRACTOMETER'
_diffrn_measurement_method 'OMEGA SCAN'
_diffrn_radiation_monochromator graphite
_diffrn_radiation_source 'fine-focus sealed tube'
_diffrn_radiation_type MoK\a
_diffrn_radiation_wavelength 0.71073
_diffrn_reflns_av_R_equivalents 0.0693
_diffrn_reflns_av_sigmaI/netI 0.0785
_diffrn_reflns_limit_h_max 13
_diffrn_reflns_limit_h_min -13
_diffrn_reflns_limit_k_max 25
_diffrn_reflns_limit_k_min -15
_diffrn_reflns_limit_l_max 24
_diffrn_reflns_limit_l_min -24
_diffrn_reflns_number 24209
_diffrn_reflns_theta_full 25.00
_diffrn_reflns_theta_max 25.00
_diffrn_reflns_theta_min 1.36
_exptl_absorpt_coefficient_mu 0.489
_exptl_absorpt_correction_T_max 0.7456
_exptl_absorpt_correction_T_min 0.5713
_exptl_absorpt_correction_type multi-scan
_exptl_crystal_colour yellow
_exptl_crystal_density_diffrn 1.167
_exptl_crystal_description block
_exptl_crystal_F_000 1816
_exptl_crystal_size_max 0.50
_exptl_crystal_size_mid 0.40
_exptl_crystal_size_min 0.30
_refine_diff_density_max 1.081
_refine_diff_density_min -1.217
_refine_diff_density_rms 0.108
_refine_ls_extinction_method none
_refine_ls_goodness_of_fit_ref 1.008
_refine_ls_hydrogen_treatment riding
_refine_ls_matrix_type full
_refine_ls_number_parameters 559
_refine_ls_number_reflns 8543
_refine_ls_number_restraints 0
_refine_ls_restrained_S_all 1.008
_refine_ls_R_factor_all 0.1029
_refine_ls_R_factor_gt 0.0578
_refine_ls_shift/su_max 0.002
_refine_ls_shift/su_mean 0.000
_refine_ls_structure_factor_coef Fsqd
_refine_ls_weighting_details 'calc w=1/[\s^2^(Fo^2^)+(0.1098P)^2^+0.0000P] where P=(Fo^2^+2Fc^2^)/3'
_refine_ls_weighting_scheme calc
_refine_ls_wR_factor_gt 0.1484
_refine_ls_wR_factor_ref 0.1796
_reflns_number_gt 5660
_reflns_number_total 8543
_reflns_threshold_expression >2sigma(I)
_cod_data_source_file ja211485t_si_001_8.cif
_cod_data_source_block 5
_cod_original_cell_volume 4948(13)
_cod_database_code 4117477

loop_
_symmetry_equiv_pos_as_xyz
'x, y, z'
'-x+1/2, y+1/2, -z+1/2'
'-x, -y, -z'
'x-1/2, -y-1/2, z-1/2'

loop_
_atom_site_label
_atom_site_type_symbol
_atom_site_fract_x
_atom_site_fract_y
_atom_site_fract_z
_atom_site_U_iso_or_equiv
_atom_site_adp_type
_atom_site_occupancy
_atom_site_symmetry_multiplicity
_atom_site_calc_flag
_atom_site_refinement_flags
Ni1 Ni 0.63785(4) 0.772506(19) 0.78695(2) 0.03087(17) Uani 1 1 d .
P1 P 0.48903(8) 0.74256(4) 0.84996(4) 0.0331(2) Uani 1 1 d .
P2 P 0.49044(9) 0.81022(4) 0.72481(4) 0.0329(2) Uani 1 1 d .
C1 C 0.9016(3) 0.79452(17) 0.78049(18) 0.0379(9) Uani 1 1 d .
C2 C 0.7723(3) 0.81200(15) 0.74280(17) 0.0337(8) Uani 1 1 d .
C11 C 0.8758(3) 0.75067(17) 0.83393(18) 0.0381(9) Uani 1 1 d .
C12 C 0.9765(3) 0.73064(16) 0.87611(18) 0.0364(9) Uani 1 1 d .
C13 C 1.0010(4) 0.76466(19) 0.9308(2) 0.0497(11) Uani 1 1 d .
H13A H 0.9598 0.8019 0.9384 0.060 Uiso 1 1 calc R
C14 C 1.0855(4) 0.7438(2) 0.9739(2) 0.0567(12) Uani 1 1 d .
H14A H 1.1010 0.7670 1.0106 0.068 Uiso 1 1 calc R
C15 C 1.1478(4) 0.6890(2) 0.9633(2) 0.0550(12) Uani 1 1 d .
H15A H 1.2034 0.6745 0.9933 0.066 Uiso 1 1 calc R
C16 C 1.1277(4) 0.65592(19) 0.9085(2) 0.0525(11) Uani 1 1 d .
H16A H 1.1718 0.6197 0.9003 0.063 Uiso 1 1 calc R
C17 C 1.0411(4) 0.67653(18) 0.8651(2) 0.0461(10) Uani 1 1 d .
H17A H 1.0266 0.6535 0.8281 0.055 Uiso 1 1 calc R
C18 C 0.7607(3) 0.73131(15) 0.84041(17) 0.0334(8) Uani 1 1 d .
C19 C 0.7424(3) 0.67890(17) 0.88662(19) 0.0398(9) Uani 1 1 d .
C20 C 0.7452(4) 0.6866(2) 0.9523(2) 0.0541(11) Uani 1 1 d .
H20A H 0.7499 0.7266 0.9698 0.065 Uiso 1 1 calc R
C21 C 0.7410(4) 0.6347(3) 0.9916(2) 0.0740(16) Uani 1 1 d .
H21A H 0.7424 0.6403 1.0356 0.089 Uiso 1 1 calc R
C22 C 0.7349(5) 0.5754(3) 0.9675(3) 0.0806(17) Uani 1 1 d .
H22A H 0.7347 0.5409 0.9947 0.097 Uiso 1 1 calc R
C23 C 0.7291(4) 0.5670(2) 0.9033(3) 0.0744(16) Uani 1 1 d .
H23A H 0.7236 0.5267 0.8866 0.089 Uiso 1 1 calc R
C24 C 0.7315(4) 0.61826(18) 0.8626(2) 0.0519(11) Uani 1 1 d .
H24A H 0.7257 0.6121 0.8188 0.062 Uiso 1 1 calc R
C25 C 0.4960(3) 0.79119(16) 0.92130(17) 0.0366(9) Uani 1 1 d .
C26 C 0.5921(4) 0.83082(17) 0.93102(19) 0.0457(10) Uani 1 1 d .
H26A H 0.6555 0.8311 0.9022 0.055 Uiso 1 1 calc R
C27 C 0.5959(5) 0.8700(2) 0.9828(2) 0.0616(12) Uani 1 1 d .
H27A H 0.6613 0.8969 0.9883 0.074 Uiso 1 1 calc R
C28 C 0.5041(6) 0.8702(2) 1.0268(2) 0.0708(15) Uani 1 1 d .
H28A H 0.5074 0.8969 1.0619 0.085 Uiso 1 1 calc R
C29 C 0.4088(5) 0.8309(2) 1.0182(2) 0.0786(16) Uani 1 1 d .
H29A H 0.3467 0.8304 1.0477 0.094 Uiso 1 1 calc R
C30 C 0.4035(4) 0.7919(2) 0.9661(2) 0.0592(12) Uani 1 1 d .
H30A H 0.3372 0.7656 0.9606 0.071 Uiso 1 1 calc R
C31 C 0.4568(3) 0.66189(16) 0.87343(17) 0.0373(9) Uani 1 1 d .
C32 C 0.4535(3) 0.64049(18) 0.9359(2) 0.0446(10) Uani 1 1 d .
H32A H 0.4720 0.6675 0.9694 0.054 Uiso 1 1 calc R
C33 C 0.4223(4) 0.57816(19) 0.9479(2) 0.0554(12) Uani 1 1 d .
H33A H 0.4192 0.5639 0.9898 0.066 Uiso 1 1 calc R
C34 C 0.3966(4) 0.5382(2) 0.8996(3) 0.0666(14) Uani 1 1 d .
H34A H 0.3754 0.4969 0.9085 0.080 Uiso 1 1 calc R
C35 C 0.4014(4) 0.55789(19) 0.8386(2) 0.0626(13) Uani 1 1 d .
H35A H 0.3851 0.5299 0.8057 0.075 Uiso 1 1 calc R
C36 C 0.4307(4) 0.61991(18) 0.8247(2) 0.0499(11) Uani 1 1 d .
H36A H 0.4329 0.6333 0.7825 0.060 Uiso 1 1 calc R
C37 C 0.3425(3) 0.76402(17) 0.81593(18) 0.0417(10) Uani 1 1 d .
H37A H 0.3116 0.7298 0.7900 0.050 Uiso 1 1 calc R
H37B H 0.2853 0.7721 0.8498 0.050 Uiso 1 1 calc R
C38 C 0.3576(3) 0.82267(17) 0.77526(18) 0.0394(9) Uani 1 1 d .
H38A H 0.3695 0.8592 0.8022 0.047 Uiso 1 1 calc R
H38B H 0.2862 0.8294 0.7491 0.047 Uiso 1 1 calc R
C39 C 0.4471(4) 0.74587(16) 0.67220(17) 0.0402(10) Uani 1 1 d .
C40 C 0.5251(4) 0.69655(19) 0.6627(2) 0.0561(12) Uani 1 1 d .
H40A H 0.5996 0.6962 0.6835 0.067 Uiso 1 1 calc R
C41 C 0.4943(6) 0.6475(2) 0.6226(3) 0.0806(17) Uani 1 1 d .
H41A H 0.5476 0.6143 0.6165 0.097 Uiso 1 1 calc R
C42 C 0.3860(7) 0.6481(3) 0.5923(3) 0.0854(18) Uani 1 1 d .
H42A H 0.3648 0.6152 0.5652 0.102 Uiso 1 1 calc R
C43 C 0.3074(6) 0.6969(3) 0.6011(3) 0.0822(17) Uani 1 1 d .
H43A H 0.2332 0.6968 0.5799 0.099 Uiso 1 1 calc R
C44 C 0.3365(4) 0.7458(2) 0.6407(2) 0.0591(12) Uani 1 1 d .
H44A H 0.2825 0.7787 0.6464 0.071 Uiso 1 1 calc R
C45 C 0.4856(3) 0.87827(15) 0.67274(16) 0.0344(8) Uani 1 1 d .
C46 C 0.4571(4) 0.93693(18) 0.69631(19) 0.0523(11) Uani 1 1 d .
H46A H 0.4399 0.9414 0.7394 0.063 Uiso 1 1 calc R
C47 C 0.4536(5) 0.98880(19) 0.6575(2) 0.0663(14) Uani 1 1 d .
H47A H 0.4321 1.0277 0.6740 0.080 Uiso 1 1 calc R
C48 C 0.4821(5) 0.9830(2) 0.5940(2) 0.0656(14) Uani 1 1 d .
H48A H 0.4824 1.0181 0.5676 0.079 Uiso 1 1 calc R
C49 C 0.5098(5) 0.9254(2) 0.5705(2) 0.0606(13) Uani 1 1 d .
H49A H 0.5286 0.9214 0.5275 0.073 Uiso 1 1 calc R
C50 C 0.5107(4) 0.87311(18) 0.60850(18) 0.0459(10) Uani 1 1 d .
H50A H 0.5282 0.8340 0.5911 0.055 Uiso 1 1 calc R
B3 B 0.8438(4) 0.86865(19) 0.7885(2) 0.0440(11) Uani 1 1 d .
H3 H 0.8048 0.8874 0.8326 0.053 Uiso 1 1 calc R
B4 B 1.0026(4) 0.8552(2) 0.7797(2) 0.0485(12) Uani 1 1 d .
H4 H 1.0676 0.8654 0.8182 0.058 Uiso 1 1 calc R
B5 B 1.0206(4) 0.7895(2) 0.7295(2) 0.0472(12) Uani 1 1 d .
H5 H 1.0969 0.7568 0.7353 0.057 Uiso 1 1 calc R
B6 B 0.8744(4) 0.7624(2) 0.7071(2) 0.0442(12) Uani 1 1 d .
H6 H 0.8554 0.7124 0.6984 0.053 Uiso 1 1 calc R
B7 B 0.7854(4) 0.8879(2) 0.7138(2) 0.0464(12) Uani 1 1 d .
H7 H 0.7081 0.9200 0.7088 0.056 Uiso 1 1 calc R
B8 B 0.9299(4) 0.9156(2) 0.7358(3) 0.0534(13) Uani 1 1 d .
H8 H 0.9476 0.9655 0.7453 0.064 Uiso 1 1 calc R
B9 B 1.0389(5) 0.8669(2) 0.6993(3) 0.0559(14) Uani 1 1 d .
H9 H 1.1275 0.8852 0.6848 0.067 Uiso 1 1 calc R
B10 B 0.9608(5) 0.8087(2) 0.6541(2) 0.0542(13) Uani 1 1 d .
H10 H 0.9989 0.7890 0.6102 0.065 Uiso 1 1 calc R
B11 B 0.8026(5) 0.8222(2) 0.6633(2) 0.0484(12) Uani 1 1 d .
H11 H 0.7367 0.8114 0.6253 0.058 Uiso 1 1 calc R
B12 B 0.9042(5) 0.8869(2) 0.6578(3) 0.0551(14) Uani 1 1 d .
H12 H 0.9049 0.9181 0.6160 0.066 Uiso 1 1 calc R
C51 C 0.5661(9) 1.0396(3) 0.8252(3) 0.101(2) Uani 1 1 d .
C52 C 0.4831(11) 1.0800(4) 0.8025(3) 0.121(3) Uani 1 1 d .
H52A H 0.5069 1.1150 0.7793 0.145 Uiso 1 1 calc R
C53 C 0.3610(13) 1.0691(4) 0.8140(4) 0.148(4) Uani 1 1 d .
H53A H 0.3024 1.0962 0.7979 0.177 Uiso 1 1 calc R
C54 C 0.3274(10) 1.0154(5) 0.8510(4) 0.145(3) Uani 1 1 d .
H54A H 0.2471 1.0062 0.8600 0.174 Uiso 1 1 calc R
C55 C 0.4236(9) 0.9771(3) 0.8731(3) 0.108(2) Uani 1 1 d .
H55A H 0.4064 0.9422 0.8980 0.130 Uiso 1 1 calc R
C56 C 0.5359(9) 0.9896(3) 0.8594(3) 0.102(2) Uani 1 1 d .
H56A H 0.5963 0.9627 0.8740 0.122 Uiso 1 1 calc R
C57 C 0.6830(10) 1.0517(5) 0.8062(5) 0.181(4) Uani 1 1 d .
H57A H 0.6849 1.0902 0.7826 0.271 Uiso 1 1 calc R
H57B H 0.7109 1.0179 0.7798 0.271 Uiso 1 1 calc R
H57C H 0.7344 1.0552 0.8431 0.271 Uiso 1 1 calc R

loop_
_atom_site_aniso_label
_atom_site_aniso_U_11
_atom_site_aniso_U_22
_atom_site_aniso_U_33
_atom_site_aniso_U_23
_atom_site_aniso_U_13
_atom_site_aniso_U_12
Ni1 0.0284(3) 0.0327(3) 0.0315(3) 0.00476(18) 0.0027(2) -0.00148(18)
P1 0.0300(5) 0.0361(5) 0.0334(5) 0.0043(4) 0.0035(4) -0.0029(4)
P2 0.0343(6) 0.0334(5) 0.0311(5) 0.0022(4) 0.0018(4) -0.0002(4)
C1 0.029(2) 0.0411(19) 0.043(2) 0.0075(16) 0.0050(18) 0.0002(16)
C2 0.030(2) 0.0387(19) 0.0322(19) 0.0059(15) -0.0016(16) 0.0002(16)
C11 0.036(2) 0.0381(18) 0.041(2) 0.0054(16) 0.0035(18) 0.0049(17)
C12 0.030(2) 0.041(2) 0.038(2) 0.0088(16) 0.0021(17) -0.0034(16)
C13 0.044(3) 0.056(2) 0.049(3) 0.001(2) 0.000(2) 0.004(2)
C14 0.049(3) 0.075(3) 0.047(3) -0.003(2) -0.005(2) -0.004(2)
C15 0.036(2) 0.074(3) 0.055(3) 0.024(2) -0.006(2) 0.000(2)
C16 0.043(3) 0.047(2) 0.067(3) 0.013(2) 0.004(2) 0.005(2)
C17 0.042(2) 0.047(2) 0.048(2) 0.0022(18) -0.004(2) 0.0025(19)
C18 0.033(2) 0.0338(18) 0.034(2) 0.0043(14) 0.0014(17) 0.0001(15)
C19 0.026(2) 0.043(2) 0.051(2) 0.0120(17) 0.0002(18) -0.0006(16)
C20 0.046(3) 0.068(3) 0.048(3) 0.016(2) 0.000(2) -0.002(2)
C21 0.055(3) 0.105(4) 0.061(3) 0.046(3) -0.009(3) -0.009(3)
C22 0.066(4) 0.078(4) 0.098(5) 0.055(3) 0.001(3) 0.000(3)
C23 0.048(3) 0.046(3) 0.129(5) 0.026(3) 0.010(3) 0.002(2)
C24 0.043(3) 0.044(2) 0.069(3) 0.010(2) 0.005(2) 0.0012(19)
C25 0.038(2) 0.0384(18) 0.033(2) 0.0037(15) 0.0004(17) 0.0032(17)
C26 0.047(2) 0.046(2) 0.044(2) -0.0010(18) -0.002(2) -0.0036(19)
C27 0.071(3) 0.053(3) 0.061(3) -0.004(2) -0.017(3) -0.006(2)
C28 0.105(4) 0.066(3) 0.041(3) -0.016(2) -0.009(3) 0.015(3)
C29 0.097(4) 0.082(3) 0.057(3) -0.016(3) 0.029(3) 0.004(3)
C30 0.059(3) 0.062(3) 0.057(3) -0.006(2) 0.017(2) -0.006(2)
C31 0.031(2) 0.0363(18) 0.044(2) 0.0032(16) 0.0086(17) -0.0027(16)
C32 0.036(2) 0.048(2) 0.050(2) 0.0068(18) 0.0071(19) 0.0007(18)
C33 0.052(3) 0.053(2) 0.061(3) 0.023(2) 0.012(2) 0.004(2)
C34 0.065(3) 0.039(2) 0.096(4) 0.013(3) 0.022(3) -0.006(2)
C35 0.062(3) 0.043(2) 0.083(4) -0.016(2) 0.014(3) -0.003(2)
C36 0.051(3) 0.045(2) 0.054(3) -0.0024(19) 0.010(2) -0.0034(19)
C37 0.037(2) 0.047(2) 0.042(2) 0.0033(17) 0.0027(19) -0.0063(17)
C38 0.031(2) 0.048(2) 0.039(2) 0.0077(16) 0.0019(17) 0.0054(17)
C39 0.051(3) 0.0356(19) 0.034(2) -0.0028(16) 0.000(2) -0.0043(18)
C40 0.066(3) 0.052(2) 0.050(3) -0.009(2) 0.001(2) -0.002(2)
C41 0.104(5) 0.055(3) 0.084(4) -0.029(3) 0.011(4) 0.002(3)
C42 0.110(5) 0.069(4) 0.078(4) -0.029(3) 0.000(4) -0.032(4)
C43 0.084(4) 0.085(4) 0.077(4) -0.020(3) -0.015(3) -0.034(3)
C44 0.054(3) 0.062(3) 0.060(3) -0.006(2) -0.013(2) -0.010(2)
C45 0.033(2) 0.0349(18) 0.035(2) 0.0030(15) -0.0055(17) 0.0001(15)
C46 0.076(3) 0.044(2) 0.037(2) 0.0026(18) 0.002(2) 0.006(2)
C47 0.106(4) 0.037(2) 0.056(3) 0.005(2) 0.005(3) 0.009(2)
C48 0.097(4) 0.049(3) 0.051(3) 0.020(2) 0.000(3) 0.008(2)
C49 0.082(4) 0.063(3) 0.037(2) 0.011(2) 0.003(2) 0.008(2)
C50 0.054(3) 0.046(2) 0.038(2) 0.0066(17) 0.002(2) 0.0057(19)
B3 0.043(3) 0.036(2) 0.053(3) 0.005(2) 0.008(2) -0.004(2)
B4 0.039(3) 0.051(3) 0.056(3) 0.011(2) 0.000(2) -0.014(2)
B5 0.031(3) 0.061(3) 0.049(3) 0.014(2) 0.006(2) 0.004(2)
B6 0.042(3) 0.045(2) 0.045(3) 0.0011(19) 0.013(2) 0.004(2)
B7 0.039(3) 0.044(2) 0.056(3) 0.014(2) 0.004(2) -0.001(2)
B8 0.045(3) 0.044(2) 0.071(4) 0.016(2) 0.003(3) -0.010(2)
B9 0.036(3) 0.064(3) 0.068(3) 0.023(3) 0.010(3) -0.006(2)
B10 0.046(3) 0.067(3) 0.050(3) 0.014(2) 0.017(2) 0.006(3)
B11 0.047(3) 0.054(3) 0.044(3) 0.011(2) 0.007(2) -0.001(2)
B12 0.043(3) 0.063(3) 0.060(3) 0.027(3) 0.010(3) -0.001(2)
C51 0.175(8) 0.070(4) 0.057(4) 0.001(3) 0.011(4) 0.000(5)
C52 0.232(11) 0.077(5) 0.053(4) -0.004(3) -0.006(6) 0.014(7)
C53 0.261(14) 0.099(6) 0.083(6) -0.020(5) -0.026(7) 0.046(8)
C54 0.195(10) 0.132(7) 0.109(6) -0.033(6) 0.022(7) 0.004(7)
C55 0.173(8) 0.078(4) 0.074(4) -0.008(3) 0.000(5) 0.008(5)
C56 0.164(7) 0.075(4) 0.065(4) -0.004(3) 0.019(4) -0.002(4)
C57 0.223(12) 0.151(8) 0.168(9) 0.002(7) 0.045(9) -0.024(8)

loop_
_atom_type_symbol
_atom_type_description
_atom_type_scat_dispersion_real
_atom_type_scat_dispersion_imag
_atom_type_scat_source
C C 0.0033 0.0016 'International Tables Vol C Tables 4.2.6.8 and 6.1.1.4'
H H 0.0000 0.0000 'International Tables Vol C Tables 4.2.6.8 and 6.1.1.4'
B B 0.0013 0.0007 'International Tables Vol C Tables 4.2.6.8 and 6.1.1.4'
P P 0.1023 0.0942 'International Tables Vol C Tables 4.2.6.8 and 6.1.1.4'
Ni Ni 0.3393 1.1124 'International Tables Vol C Tables 4.2.6.8 and 6.1.1.4'

loop_
_geom_angle_atom_site_label_1
_geom_angle_atom_site_label_2
_geom_angle_atom_site_label_3
_geom_angle
C2 Ni1 C18 86.39(18)
C2 Ni1 P1 169.15(11)
C18 Ni1 P1 92.57(14)
C2 Ni1 P2 97.13(15)
C18 Ni1 P2 174.49(10)
P1 Ni1 P2 84.77(11)
C25 P1 C31 108.71(18)
C25 P1 C37 102.18(19)
C31 P1 C37 99.58(18)
C25 P1 Ni1 107.47(14)
C31 P1 Ni1 125.52(11)
C37 P1 Ni1 110.92(15)
C45 P2 C39 103.3(2)
C45 P2 C38 102.23(17)
C39 P2 C38 104.48(19)
C45 P2 Ni1 131.10(13)
C39 P2 Ni1 105.73(16)
C38 P2 Ni1 107.44(17)
C11 C1 C2 109.1(3)
C11 C1 B5 125.9(3)
C2 C1 B5 112.3(3)
C11 C1 B4 127.7(4)
C2 C1 B4 112.6(3)
B5 C1 B4 62.2(3)
C11 C1 B6 113.2(3)
C2 C1 B6 61.2(2)
B5 C1 B6 62.7(3)
B4 C1 B6 113.9(3)
C11 C1 B3 115.5(3)
C2 C1 B3 61.4(2)
B5 C1 B3 114.2(3)
B4 C1 B3 63.1(3)
B6 C1 B3 113.2(3)
C1 C2 B11 108.3(3)
C1 C2 B6 60.5(3)
B11 C2 B6 61.4(3)
C1 C2 B3 60.4(2)
B11 C2 B3 111.0(3)
B6 C2 B3 111.7(3)
C1 C2 B7 107.4(3)
B11 C2 B7 61.6(3)
B6 C2 B7 111.2(3)
B3 C2 B7 60.3(3)
C1 C2 Ni1 109.4(2)
B11 C2 Ni1 132.2(3)
B6 C2 Ni1 116.6(3)
B3 C2 Ni1 112.7(2)
B7 C2 Ni1 129.5(3)
C18 C11 C12 124.0(3)
C18 C11 C1 117.1(4)
C12 C11 C1 118.9(3)
C17 C12 C13 118.6(4)
C17 C12 C11 122.0(4)
C13 C12 C11 119.2(3)
C14 C13 C12 120.4(4)
C13 C14 C15 120.6(4)
C16 C15 C14 119.7(4)
C15 C16 C17 119.8(4)
C12 C17 C16 120.7(4)
C11 C18 C19 115.3(3)
C11 C18 Ni1 117.2(3)
C19 C18 Ni1 127.5(3)
C20 C19 C24 118.1(4)
C20 C19 C18 123.7(4)
C24 C19 C18 118.0(4)
C21 C20 C19 119.9(5)
C22 C21 C20 121.5(5)
C23 C22 C21 119.4(5)
C22 C23 C24 120.4(5)
C23 C24 C19 120.6(5)
C26 C25 C30 117.7(4)
C26 C25 P1 120.0(3)
C30 C25 P1 122.3(3)
C27 C26 C25 120.7(4)
C26 C27 C28 121.0(5)
C29 C28 C27 118.9(4)
C28 C29 C30 120.5(5)
C29 C30 C25 121.1(5)
C36 C31 C32 118.6(4)
C36 C31 P1 116.6(3)
C32 C31 P1 124.8(3)
C31 C32 C33 119.4(4)
C34 C33 C32 120.9(4)
C35 C34 C33 120.4(4)
C34 C35 C36 120.4(4)
C31 C36 C35 120.2(4)
C38 C37 P1 108.9(3)
C37 C38 P2 107.3(2)
C40 C39 C44 118.8(4)
C40 C39 P2 120.0(3)
C44 C39 P2 121.1(3)
C39 C40 C41 120.9(5)
C42 C41 C40 119.4(5)
C41 C42 C43 120.4(5)
C42 C43 C44 120.8(6)
C43 C44 C39 119.6(5)
C46 C45 C50 118.0(3)
C46 C45 P2 120.8(3)
C50 C45 P2 121.2(3)
C47 C46 C45 121.4(4)
C46 C47 C48 119.8(4)
C49 C48 C47 119.1(4)
C48 C49 C50 121.5(4)
C49 C50 C45 120.2(4)
C1 B3 C2 58.1(2)
C1 B3 B7 105.4(3)
C2 B3 B7 60.0(3)
C1 B3 B8 104.8(3)
C2 B3 B8 107.1(3)
B7 B3 B8 60.2(3)
C1 B3 B4 58.4(2)
C2 B3 B4 106.1(3)
B7 B3 B4 107.6(3)
B8 B3 B4 59.6(3)
C1 B4 B9 105.7(4)
C1 B4 B5 58.8(2)
B9 B4 B5 60.7(3)
C1 B4 B8 105.1(4)
B9 B4 B8 60.3(3)
B5 B4 B8 108.6(4)
C1 B4 B3 58.5(2)
B9 B4 B3 108.0(4)
B5 B4 B3 107.7(3)
B8 B4 B3 59.7(3)
C1 B5 B10 105.2(3)
C1 B5 B4 59.0(2)
B10 B5 B4 108.0(4)
C1 B5 B6 58.7(2)
B10 B5 B6 60.1(3)
B4 B5 B6 108.0(3)
C1 B5 B9 104.8(3)
B10 B5 B9 60.4(3)
B4 B5 B9 59.4(3)
B6 B5 B9 108.2(4)
C1 B6 C2 58.3(2)
C1 B6 B11 104.9(3)
C2 B6 B11 59.2(2)
C1 B6 B10 104.5(3)
C2 B6 B10 106.9(3)
B11 B6 B10 60.8(3)
C1 B6 B5 58.6(2)
C2 B6 B5 106.6(3)
B11 B6 B5 108.1(3)
B10 B6 B5 59.4(3)
C2 B7 B3 59.7(2)
C2 B7 B8 107.4(3)
B3 B7 B8 60.8(3)
C2 B7 B11 58.8(3)
B3 B7 B11 108.3(3)
B8 B7 B11 108.7(4)
C2 B7 B12 106.7(3)
B3 B7 B12 108.9(4)
B8 B7 B12 60.1(3)
B11 B7 B12 60.6(3)
B7 B8 B12 60.2(3)
B7 B8 B4 107.5(3)
B12 B8 B4 107.5(4)
B7 B8 B9 108.1(4)
B12 B8 B9 60.1(3)
B4 B8 B9 59.4(3)
B7 B8 B3 58.9(3)
B12 B8 B3 107.4(3)
B4 B8 B3 60.7(3)
B9 B8 B3 108.1(3)
B4 B9 B8 60.3(3)
B4 B9 B12 107.9(3)
B8 B9 B12 59.9(3)
B4 B9 B5 59.9(3)
B8 B9 B5 108.0(3)
B12 B9 B5 107.5(4)
B4 B9 B10 107.4(3)
B8 B9 B10 108.0(4)
B12 B9 B10 60.2(3)
B5 B9 B10 59.2(3)
B5 B10 B6 60.5(3)
B5 B10 B9 60.4(3)
B6 B10 B9 108.4(4)
B5 B10 B12 108.0(4)
B6 B10 B12 107.5(3)
B9 B10 B12 59.7(3)
B5 B10 B11 107.6(3)
B6 B10 B11 59.2(3)
B9 B10 B11 107.6(4)
B12 B10 B11 60.0(3)
C2 B11 B6 59.4(2)
C2 B11 B7 59.6(2)
B6 B11 B7 108.0(4)
C2 B11 B12 106.8(4)
B6 B11 B12 108.2(4)
B7 B11 B12 59.8(3)
C2 B11 B10 106.4(4)
B6 B11 B10 60.0(3)
B7 B11 B10 107.6(4)
B12 B11 B10 59.9(3)
B8 B12 B7 59.7(3)
B8 B12 B9 60.0(3)
B7 B12 B9 107.6(4)
B8 B12 B10 107.9(4)
B7 B12 B10 107.6(3)
B9 B12 B10 60.1(3)
B8 B12 B11 107.7(3)
B7 B12 B11 59.6(3)
B9 B12 B11 108.0(3)
B10 B12 B11 60.1(3)
C56 C51 C52 122.0(9)
C56 C51 C57 123.1(9)
C52 C51 C57 114.7(8)
C51 C52 C53 119.6(9)
C52 C53 C54 118.9(10)
C55 C54 C53 116.0(10)
C56 C55 C54 121.7(8)
C55 C56 C51 121.8(9)

loop_
_geom_bond_atom_site_label_1
_geom_bond_atom_site_label_2
_geom_bond_distance
Ni1 C2 1.950(4)
Ni1 C18 1.963(4)
Ni1 P1 2.214(2)
Ni1 P2 2.231(2)
P1 C25 1.822(4)
P1 C31 1.823(4)
P1 C37 1.825(5)
P2 C45 1.816(4)
P2 C39 1.822(4)
P2 C38 1.838(4)
C1 C11 1.489(5)
C1 C2 1.672(6)
C1 B5 1.707(5)
C1 B4 1.709(6)
C1 B6 1.710(6)
C1 B3 1.712(6)
C2 B11 1.719(6)
C2 B6 1.723(5)
C2 B3 1.729(6)
C2 B7 1.734(6)
C11 C18 1.347(5)
C11 C12 1.481(6)
C12 C17 1.377(5)
C12 C13 1.383(6)
C13 C14 1.369(6)
C14 C15 1.376(6)
C15 C16 1.365(6)
C16 C17 1.388(6)
C18 C19 1.494(5)
C19 C20 1.388(6)
C19 C24 1.392(6)
C20 C21 1.380(6)
C21 C22 1.363(8)
C22 C23 1.361(8)
C23 C24 1.387(6)
C25 C26 1.372(5)
C25 C30 1.396(5)
C26 C27 1.371(6)
C27 C28 1.379(7)
C28 C29 1.357(7)
C29 C30 1.373(6)
C31 C36 1.387(5)
C31 C32 1.388(5)
C32 C33 1.396(6)
C33 C34 1.353(7)
C34 C35 1.348(7)
C35 C36 1.392(6)
C37 C38 1.523(5)
C39 C40 1.375(6)
C39 C44 1.387(6)
C40 C41 1.383(7)
C41 C42 1.352(8)
C42 C43 1.368(8)
C43 C44 1.370(7)
C45 C46 1.381(5)
C45 C50 1.383(5)
C46 C47 1.373(6)
C47 C48 1.378(6)
C48 C49 1.358(6)
C49 C50 1.371(6)
B3 B7 1.739(7)
B3 B8 1.773(6)
B3 B4 1.791(7)
B4 B9 1.756(7)
B4 B5 1.765(7)
B4 B8 1.770(7)
B5 B10 1.759(7)
B5 B6 1.778(7)
B5 B9 1.779(7)
B6 B11 1.757(7)
B6 B10 1.772(6)
B7 B8 1.763(8)
B7 B11 1.767(7)
B7 B12 1.771(6)
B8 B12 1.769(8)
B8 B9 1.771(7)
B9 B12 1.774(8)
B9 B10 1.780(8)
B10 B12 1.783(8)
B10 B11 1.787(7)
B11 B12 1.784(7)
C51 C56 1.328(8)
C51 C52 1.344(10)
C51 C57 1.381(11)
C52 C53 1.393(13)
C53 C54 1.434(12)
C54 C55 1.416(11)
C55 C56 1.305(10)
